data_2015618
loop_
_publ_author_name
'Guo, Hong-Xu'

_publ_section_title
;
 Two-dimensional hydrogen-bond network in
 bis[(ferrocenylmethyl)dimethylammonium] sulfate pentahydrate
;
_journal_coeditor_code SF3015
_journal_issue 10
_journal_name_full 'Acta Crystallographica Section C'
_journal_page_first m504
_journal_page_last m506
_journal_paper_doi 10.1107/S0108270106035232
_journal_volume 62
_journal_year 2006
_chemical_formula_iupac '[Fe (C5 H5) (C8 H13 N)]2 (S O4) , 5H2 O'
_chemical_formula_moiety '2C13 H18 Fe N + , O4 S 2- , 5H2 O'
_chemical_formula_sum 'C26 H46 Fe2 N2 O9 S'
_chemical_formula_weight 674.42
_chemical_name_systematic
;
bis[(ferrocenylmethyl)dimethylammonium] sulfate pentahydrate
;
_space_group_IT_number 14
_symmetry_cell_setting monoclinic
_symmetry_space_group_name_Hall '-P 2ybc'
_symmetry_space_group_name_H-M 'P 1 21/c 1'
_atom_sites_solution_hydrogens geom
_atom_sites_solution_primary direct
_atom_sites_solution_secondary difmap
_audit_creation_method SHELXL97
_cell_angle_alpha 90.00
_cell_angle_beta 93.106(3)
_cell_angle_gamma 90.00
_cell_formula_units_Z 4
_cell_length_a 20.2187(14)
_cell_length_b 11.5943(6)
_cell_length_c 13.5435(9)
_cell_measurement_reflns_used 7626
_cell_measurement_temperature 293(2)
_cell_measurement_theta_max 27.48
_cell_measurement_theta_min 2.03
_cell_volume 3170.2(3)
_computing_cell_refinement RAPID-AUTO
_computing_data_collection
;
TEXRAY in TEXSAN? (Molecular Structure Corporation, 1999).
;
_computing_data_reduction
;
TEXSAN (Molecular Structure Corporation, 1999)
;
_computing_molecular_graphics 'ORTEX (McArdle, 1995)'
_computing_publication_material SHELXL97
_computing_structure_refinement 'SHELXL97 (Sheldrick, 1997)'
_computing_structure_solution 'SHELXS97 (Sheldrick, 1997)'
_diffrn_ambient_temperature 293(2)
_diffrn_measured_fraction_theta_full 0.998
_diffrn_measured_fraction_theta_max 0.998
_diffrn_measurement_device_type 'Rigaku R-AXIS RAPID'
_diffrn_measurement_method \w
_diffrn_radiation_monochromator graphite
_diffrn_radiation_source 'fine-focus sealed tube'
_diffrn_radiation_type MoK\a
_diffrn_radiation_wavelength 0.71073
_diffrn_reflns_av_R_equivalents 0.0000
_diffrn_reflns_av_sigmaI/netI 0.0589
_diffrn_reflns_limit_h_max 26
_diffrn_reflns_limit_h_min -26
_diffrn_reflns_limit_k_max 0
_diffrn_reflns_limit_k_min -15
_diffrn_reflns_limit_l_max 17
_diffrn_reflns_limit_l_min 0
_diffrn_reflns_number 7626
_diffrn_reflns_theta_full 27.48
_diffrn_reflns_theta_max 27.48
_diffrn_reflns_theta_min 2.03
_diffrn_standards_interval_count 0
_diffrn_standards_interval_time 0
_diffrn_standards_number 0
_exptl_absorpt_coefficient_mu 1.031
_exptl_absorpt_correction_T_max 0.884
_exptl_absorpt_correction_T_min 0.820
_exptl_absorpt_correction_type multi-scan
_exptl_absorpt_process_details '(RAPID-AUTO; Rigaku, 1998)'
_exptl_crystal_colour red
_exptl_crystal_density_diffrn 1.413
_exptl_crystal_density_method 'not measured'
_exptl_crystal_description block
_exptl_crystal_F_000 1424
_exptl_crystal_size_max 0.23
_exptl_crystal_size_mid 0.16
_exptl_crystal_size_min 0.12
_refine_diff_density_max 0.323
_refine_diff_density_min -0.426
_refine_ls_extinction_method none
_refine_ls_goodness_of_fit_ref 1.003
_refine_ls_hydrogen_treatment mixed
_refine_ls_matrix_type full
_refine_ls_number_parameters 401
_refine_ls_number_reflns 7256
_refine_ls_number_restraints 15
_refine_ls_restrained_S_all 1.003
_refine_ls_R_factor_all 0.0636
_refine_ls_R_factor_gt 0.0329
_refine_ls_shift/su_max 0.001
_refine_ls_shift/su_mean 0.000
_refine_ls_structure_factor_coef Fsqd
_refine_ls_weighting_details 'calc w=1/[\s^2^(Fo^2^)+(0.0198P)^2^] where P=(Fo^2^+2Fc^2^)/3'
_refine_ls_weighting_scheme calc
_refine_ls_wR_factor_gt 0.0630
_refine_ls_wR_factor_ref 0.0665
_reflns_number_gt 4691
_reflns_number_total 7269
_reflns_threshold_expression I>2\s(I)
_cod_data_source_file sf3015.cif
_cod_data_source_block I
_cod_original_sg_symbol_H-M 'P 21/c'
_cod_database_code 2015618
_cod_database_fobs_code 2015618

loop_
_symmetry_equiv_pos_as_xyz
'x, y, z'
'-x, y+1/2, -z+1/2'
'-x, -y, -z'
'x, -y-1/2, z-1/2'

loop_
_atom_site_type_symbol
_atom_site_label
_atom_site_fract_x
_atom_site_fract_y
_atom_site_fract_z
_atom_site_U_iso_or_equiv
_atom_site_adp_type
_atom_site_calc_flag
_atom_site_refinement_flags
_atom_site_occupancy
Fe Fe1 0.147438(13) 0.75031(2) 0.02195(2) 0.04199(8) Uani d . 1
Fe Fe2 0.121569(13) 0.22656(3) 0.24814(2) 0.04209(8) Uani d . 1
S S1 0.35137(2) 0.41714(4) -0.04176(4) 0.03993(13) Uani d . 1
O O1 0.40710(7) 0.34596(13) -0.07011(12) 0.0605(4) Uani d . 1
O O2 0.37557(6) 0.50587(12) 0.03030(10) 0.0488(4) Uani d . 1
O O3 0.32017(7) 0.47572(13) -0.12783(10) 0.0553(4) Uani d . 1
O O4 0.30257(6) 0.34451(12) 0.00596(10) 0.0514(4) Uani d . 1
C C1 0.28634(9) 0.75151(18) -0.07248(16) 0.0526(6) Uani d . 1
H H1A 0.2831 0.8320 -0.0918 0.063 Uiso calc R 1
H H1B 0.2680 0.7054 -0.1271 0.063 Uiso calc R 1
C C2 0.39489(12) 0.7242(2) -0.1448(2) 0.0742(8) Uani d . 1
H H2A 0.4403 0.7038 -0.1298 0.111 Uiso calc R 1
H H2B 0.3927 0.8007 -0.1719 0.111 Uiso calc R 1
H H2C 0.3755 0.6707 -0.1921 0.111 Uiso calc R 1
C C3 0.39080(12) 0.7924(2) 0.0261(2) 0.0793(8) Uani d . 1
H H3A 0.4361 0.7687 0.0367 0.119 Uiso calc R 1
H H3B 0.3683 0.7831 0.0863 0.119 Uiso calc R 1
H H3C 0.3892 0.8719 0.0064 0.119 Uiso calc R 1
C C4 0.27104(9) 0.28081(17) 0.24655(15) 0.0413(5) Uani d . 1
H H4A 0.2738 0.2073 0.2128 0.050 Uiso calc R 1
H H4B 0.2809 0.2674 0.3165 0.050 Uiso calc R 1
C C5 0.32299(11) 0.47489(18) 0.25890(16) 0.0547(6) Uani d . 1
H H5A 0.3560 0.5232 0.2318 0.082 Uiso calc R 1
H H5B 0.3332 0.4642 0.3283 0.082 Uiso calc R 1
H H5C 0.2803 0.5107 0.2492 0.082 Uiso calc R 1
C C6 0.38858(9) 0.30531(19) 0.21534(16) 0.0516(6) Uani d . 1
H H6A 0.4209 0.3571 0.1908 0.077 Uiso calc R 1
H H6B 0.3873 0.2360 0.1765 0.077 Uiso calc R 1
H H6C 0.4003 0.2867 0.2831 0.077 Uiso calc R 1
C C11 0.24668(9) 0.73224(17) 0.01575(15) 0.0433(5) Uani d . 1
C C12 0.21797(9) 0.62564(18) 0.04326(16) 0.0477(5) Uani d . 1
H H12A 0.2200 0.5528 0.0068 0.057 Uiso calc R 1
C C13 0.18494(10) 0.64371(19) 0.13048(17) 0.0535(6) Uani d . 1
H H13A 0.1599 0.5855 0.1654 0.064 Uiso calc R 1
C C14 0.19350(11) 0.7608(2) 0.15904(16) 0.0564(6) Uani d . 1
H H14A 0.1757 0.7974 0.2172 0.068 Uiso calc R 1
C C15 0.23169(10) 0.8152(2) 0.08848(16) 0.0525(6) Uani d . 1
H H15A 0.2452 0.8964 0.0891 0.063 Uiso calc R 1
C C21 0.20192(9) 0.32652(17) 0.23195(15) 0.0409(5) Uani d . 1
C C22 0.16302(10) 0.37388(17) 0.30581(17) 0.0498(5) Uani d . 1
H H22A 0.1773 0.3869 0.3752 0.060 Uiso calc R 1
C C23 0.09916(10) 0.39790(19) 0.26123(19) 0.0593(6) Uani d . 1
H H23A 0.0615 0.4298 0.2948 0.071 Uiso calc R 1
C C24 0.09925(11) 0.3666(2) 0.16135(18) 0.0601(6) Uani d . 1
H H24A 0.0615 0.3728 0.1131 0.072 Uiso calc R 1
C C25 0.16271(10) 0.32321(19) 0.14176(16) 0.0509(6) Uani d . 1
H H25A 0.1768 0.2954 0.0779 0.061 Uiso calc R 1
C C31 0.10969(12) 0.8202(2) -0.10769(17) 0.0634(7) Uani d . 1
H H31A 0.1356 0.8495 -0.1614 0.076 Uiso calc R 1
C C32 0.08688(11) 0.7058(2) -0.09780(18) 0.0633(7) Uani d . 1
H H32A 0.0937 0.6419 -0.1435 0.076 Uiso calc R 1
C C33 0.05256(10) 0.7006(3) -0.00993(19) 0.0690(7) Uani d . 1
H H33A 0.0312 0.6320 0.0161 0.083 Uiso calc R 1
C C34 0.05382(11) 0.8115(3) 0.0338(2) 0.0730(8) Uani d . 1
H H34A 0.0335 0.8336 0.0951 0.088 Uiso calc R 1
C C35 0.08943(12) 0.8843(2) -0.02711(18) 0.0672(7) Uani d . 1
H H35A 0.0987 0.9662 -0.0150 0.081 Uiso calc R 1
C C41 0.15325(12) 0.0769(2) 0.3099(3) 0.0868(10) Uani d . 1
H H41A 0.1974 0.0614 0.3403 0.104 Uiso calc R 1
C C42 0.09730(14) 0.1185(2) 0.3590(2) 0.0770(8) Uani d . 1
H H42A 0.0959 0.1379 0.4292 0.092 Uiso calc R 1
C C43 0.04471(12) 0.1246(2) 0.2879(2) 0.0642(7) Uani d . 1
H H43A -0.0001 0.1517 0.2997 0.077 Uiso calc R 1
C C44 0.06638(13) 0.0892(2) 0.1977(2) 0.0712(7) Uani d . 1
H H44A 0.0395 0.0861 0.1354 0.085 Uiso calc R 1
C C45 0.13252(15) 0.0593(2) 0.2105(3) 0.0818(9) Uani d . 1
H H45A 0.1603 0.0304 0.1587 0.098 Uiso calc R 1
N N1 0.35790(8) 0.72042(15) -0.05275(13) 0.0507(5) Uani d . 1
H HN1 0.3591 0.6462 -0.0309 0.061 Uiso calc R 1
N N2 0.32212(7) 0.36149(13) 0.20847(11) 0.0384(4) Uani d . 1
H HN2 0.3113 0.3742 0.1433 0.046 Uiso calc R 1
O O1W 0.44185(11) 0.1194(2) -0.03300(15) 0.0821(6) Uani d D 1
H H1WA 0.4318(15) 0.1906(16) -0.040(2) 0.129(14) Uiso d D 1
H H1WB 0.4550(13) 0.109(2) 0.0259(13) 0.097(11) Uiso d D 1
O O2W 0.27295(12) 0.1012(2) 0.00822(16) 0.0876(6) Uani d D 1
H H2WA 0.3017(12) 0.076(2) 0.0483(18) 0.106(12) Uiso d D 1
H H2WB 0.2787(13) 0.1714(15) -0.002(2) 0.102(12) Uiso d D 1
O O3W 0.48668(11) 0.5506(3) 0.15337(15) 0.1153(10) Uani d D 1
H H3WA 0.5140(12) 0.596(2) 0.133(2) 0.134(14) Uiso d D 1
H H3WB 0.4642(12) 0.523(2) 0.1061(16) 0.106(11) Uiso d D 1
O O4W 0.34744(10) 0.48963(17) -0.32453(13) 0.0696(5) Uani d D 1
H H4WB 0.3898(8) 0.496(2) -0.3274(18) 0.092(11) Uiso d D 1
H H4WA 0.3389(12) 0.483(3) -0.2656(13) 0.106(12) Uiso d D 1
O O5W 0.48659(11) 0.0205(2) 0.15110(17) 0.0924(7) Uani d D 1
H H5WB 0.4970(13) 0.035(2) 0.2081(13) 0.100(12) Uiso d D 1
H H5WA 0.5123(12) -0.018(2) 0.1218(17) 0.101(12) Uiso d D 1

loop_
_atom_site_aniso_label
_atom_site_aniso_U_11
_atom_site_aniso_U_22
_atom_site_aniso_U_33
_atom_site_aniso_U_12
_atom_site_aniso_U_13
_atom_site_aniso_U_23
Fe1 0.04362(16) 0.03893(17) 0.04392(17) 0.00069(13) 0.00697(13) 0.00180(14)
Fe2 0.03966(16) 0.03937(17) 0.04760(18) -0.00209(13) 0.00560(13) 0.00040(15)
S1 0.0450(3) 0.0374(3) 0.0377(3) -0.0053(2) 0.0052(2) -0.0002(2)
O1 0.0595(9) 0.0483(9) 0.0757(11) 0.0044(8) 0.0228(8) -0.0037(8)
O2 0.0553(9) 0.0422(9) 0.0480(8) -0.0054(7) -0.0047(7) -0.0068(7)
O3 0.0698(10) 0.0566(10) 0.0390(8) -0.0056(8) -0.0023(7) 0.0105(8)
O4 0.0564(8) 0.0541(9) 0.0441(8) -0.0183(7) 0.0064(7) 0.0057(7)
C1 0.0465(12) 0.0532(15) 0.0587(14) 0.0039(11) 0.0090(10) 0.0084(12)
C2 0.0701(16) 0.0640(17) 0.092(2) -0.0020(13) 0.0386(15) 0.0063(15)
C3 0.0591(15) 0.0710(19) 0.107(2) -0.0160(14) -0.0015(15) -0.0220(17)
C4 0.0405(10) 0.0396(12) 0.0439(11) -0.0035(9) 0.0044(9) 0.0043(10)
C5 0.0625(14) 0.0456(14) 0.0560(14) -0.0071(11) 0.0036(11) -0.0081(12)
C6 0.0387(11) 0.0574(14) 0.0586(14) 0.0012(10) 0.0020(10) 0.0055(12)
C11 0.0420(11) 0.0405(12) 0.0476(12) -0.0032(9) 0.0035(9) 0.0016(10)
C12 0.0495(12) 0.0353(12) 0.0583(14) -0.0002(10) 0.0024(10) 0.0017(11)
C13 0.0552(13) 0.0496(14) 0.0561(14) 0.0010(11) 0.0075(11) 0.0178(12)
C14 0.0626(14) 0.0615(16) 0.0453(13) -0.0004(12) 0.0053(11) -0.0039(12)
C15 0.0537(13) 0.0446(13) 0.0593(14) -0.0092(11) 0.0040(11) -0.0051(12)
C21 0.0401(11) 0.0373(11) 0.0453(12) -0.0031(9) 0.0028(9) 0.0026(10)
C22 0.0497(12) 0.0443(13) 0.0555(13) -0.0019(10) 0.0041(10) -0.0069(11)
C23 0.0467(13) 0.0414(13) 0.0906(19) 0.0042(11) 0.0110(12) -0.0003(14)
C24 0.0471(13) 0.0597(16) 0.0720(17) -0.0008(12) -0.0114(11) 0.0199(14)
C25 0.0499(12) 0.0604(15) 0.0421(12) -0.0075(11) 0.0009(10) 0.0118(11)
C31 0.0706(15) 0.0730(18) 0.0471(14) 0.0187(14) 0.0059(12) 0.0067(14)
C32 0.0555(14) 0.0732(19) 0.0600(16) 0.0070(13) -0.0082(12) -0.0129(14)
C33 0.0417(13) 0.090(2) 0.0746(18) -0.0072(13) 0.0011(12) 0.0094(17)
C34 0.0521(14) 0.107(2) 0.0613(16) 0.0238(15) 0.0118(12) -0.0024(17)
C35 0.0794(17) 0.0614(16) 0.0606(16) 0.0273(14) 0.0034(13) 0.0013(14)
C41 0.0484(15) 0.0540(17) 0.156(3) -0.0097(13) -0.0167(18) 0.051(2)
C42 0.0860(19) 0.082(2) 0.0625(16) -0.0306(17) 0.0023(15) 0.0269(15)
C43 0.0501(13) 0.0575(16) 0.0861(18) -0.0128(12) 0.0143(13) -0.0001(15)
C44 0.0694(17) 0.0535(16) 0.090(2) -0.0164(13) 0.0021(15) -0.0153(15)
C45 0.082(2) 0.0405(15) 0.126(3) 0.0031(14) 0.0290(19) -0.0063(17)
N1 0.0491(10) 0.0362(10) 0.0682(12) -0.0038(8) 0.0144(9) 0.0012(9)
N2 0.0389(9) 0.0426(10) 0.0336(9) -0.0046(8) 0.0006(7) 0.0023(8)
O1W 0.1065(15) 0.0746(15) 0.0651(13) 0.0320(12) 0.0037(11) 0.0039(11)
O2W 0.1073(17) 0.0699(15) 0.0824(15) -0.0193(13) -0.0244(12) 0.0068(13)
O3W 0.0739(14) 0.203(3) 0.0666(13) -0.0671(16) -0.0189(11) 0.0442(16)
O4W 0.0780(14) 0.0801(13) 0.0502(11) 0.0037(11) 0.0001(9) 0.0083(10)
O5W 0.0934(15) 0.123(2) 0.0596(13) 0.0447(14) -0.0058(12) -0.0068(14)

loop_
_atom_type_symbol
_atom_type_description
_atom_type_scat_dispersion_real
_atom_type_scat_dispersion_imag
_atom_type_scat_source
C C 0.0033 0.0016 'International Tables Vol C Tables 4.2.6.8 and 6.1.1.4'
H H 0.0000 0.0000 'International Tables Vol C Tables 4.2.6.8 and 6.1.1.4'
N N 0.0061 0.0033 'International Tables Vol C Tables 4.2.6.8 and 6.1.1.4'
O O 0.0106 0.0060 'International Tables Vol C Tables 4.2.6.8 and 6.1.1.4'
Fe Fe 0.3463 0.8444 'International Tables Vol C Tables 4.2.6.8 and 6.1.1.4'
S S 0.1246 0.1234 'International Tables Vol C Tables 4.2.6.8 and 6.1.1.4'

loop_
_geom_angle_atom_site_label_1
_geom_angle_atom_site_label_2
_geom_angle_atom_site_label_3
_geom_angle
C11 Fe1 C33 152.96(10)
C11 Fe1 C15 41.06(8)
C33 Fe1 C15 164.27(10)
C11 Fe1 C14 68.80(8)
C33 Fe1 C14 126.31(10)
C15 Fe1 C14 40.61(8)
C11 Fe1 C13 68.63(8)
C33 Fe1 C13 106.99(10)
C15 Fe1 C13 68.48(9)
C14 Fe1 C13 40.81(8)
C11 Fe1 C34 165.35(11)
C33 Fe1 C34 40.79(10)
C15 Fe1 C34 126.71(11)
C14 Fe1 C34 106.78(10)
C13 Fe1 C34 117.80(10)
C11 Fe1 C35 128.34(10)
C33 Fe1 C35 68.04(11)
C15 Fe1 C35 108.48(10)
C14 Fe1 C35 118.64(10)
C13 Fe1 C35 152.19(9)
C34 Fe1 C35 40.38(10)
C11 Fe1 C12 41.01(7)
C33 Fe1 C12 118.34(10)
C15 Fe1 C12 68.66(8)
C14 Fe1 C12 68.37(9)
C13 Fe1 C12 40.30(8)
C34 Fe1 C12 151.84(10)
C35 Fe1 C12 166.56(9)
C11 Fe1 C31 109.29(9)
C33 Fe1 C31 67.97(10)
C15 Fe1 C31 120.01(10)
C14 Fe1 C31 153.04(10)
C13 Fe1 C31 165.57(10)
C34 Fe1 C31 67.91(10)
C35 Fe1 C31 40.13(9)
C12 Fe1 C31 128.91(9)
C11 Fe1 C32 119.57(9)
C33 Fe1 C32 40.55(9)
C15 Fe1 C32 153.95(10)
C14 Fe1 C32 164.46(10)
C13 Fe1 C32 127.12(10)
C34 Fe1 C32 68.36(10)
C35 Fe1 C32 67.92(10)
C12 Fe1 C32 108.51(9)
C31 Fe1 C32 40.43(9)
C41 Fe2 C21 107.45(9)
C41 Fe2 C45 40.69(11)
C21 Fe2 C45 115.09(10)
C41 Fe2 C42 41.24(11)
C21 Fe2 C42 131.42(10)
C45 Fe2 C42 68.25(12)
C41 Fe2 C25 129.34(11)
C21 Fe2 C25 41.00(8)
C45 Fe2 C25 107.15(11)
C42 Fe2 C25 169.64(10)
C41 Fe2 C22 116.57(11)
C21 Fe2 C22 40.87(7)
C45 Fe2 C22 148.45(11)
C42 Fe2 C22 110.10(10)
C25 Fe2 C22 68.61(9)
C41 Fe2 C24 168.34(13)
C21 Fe2 C24 68.56(8)
C45 Fe2 C24 129.95(12)
C42 Fe2 C24 149.31(11)
C25 Fe2 C24 40.64(8)
C22 Fe2 C24 68.14(9)
C41 Fe2 C44 67.84(11)
C21 Fe2 C44 147.24(9)
C45 Fe2 C44 39.82(10)
C42 Fe2 C44 67.48(11)
C25 Fe2 C44 115.42(10)
C22 Fe2 C44 170.97(9)
C24 Fe2 C44 109.17(11)
C41 Fe2 C23 150.02(13)
C21 Fe2 C23 68.61(8)
C45 Fe2 C23 168.80(13)
C42 Fe2 C23 118.04(11)
C25 Fe2 C23 68.19(9)
C22 Fe2 C23 40.75(8)
C24 Fe2 C23 40.08(9)
C44 Fe2 C23 131.80(10)
C41 Fe2 C43 67.83(10)
C21 Fe2 C43 170.90(10)
C45 Fe2 C43 66.88(10)
C42 Fe2 C43 40.01(10)
C25 Fe2 C43 147.99(10)
C22 Fe2 C43 133.22(9)
C24 Fe2 C43 117.61(9)
C44 Fe2 C43 39.50(9)
C23 Fe2 C43 111.27(9)
O3 S1 O1 110.95(9)
O3 S1 O4 110.19(8)
O1 S1 O4 109.64(9)
O3 S1 O2 108.37(8)
O1 S1 O2 109.41(9)
O4 S1 O2 108.24(8)
C11 C1 N1 112.11(17)
C11 C1 H1A 109.2
N1 C1 H1A 109.2
C11 C1 H1B 109.2
N1 C1 H1B 109.2
H1A C1 H1B 107.9
N1 C2 H2A 109.5
N1 C2 H2B 109.5
H2A C2 H2B 109.5
N1 C2 H2C 109.5
H2A C2 H2C 109.5
H2B C2 H2C 109.5
N1 C3 H3A 109.5
N1 C3 H3B 109.5
H3A C3 H3B 109.5
N1 C3 H3C 109.5
H3A C3 H3C 109.5
H3B C3 H3C 109.5
C21 C4 N2 112.80(16)
C21 C4 H4A 109.0
N2 C4 H4A 109.0
C21 C4 H4B 109.0
N2 C4 H4B 109.0
H4A C4 H4B 107.8
N2 C5 H5A 109.5
N2 C5 H5B 109.5
H5A C5 H5B 109.5
N2 C5 H5C 109.5
H5A C5 H5C 109.5
H5B C5 H5C 109.5
N2 C6 H6A 109.5
N2 C6 H6B 109.5
H6A C6 H6B 109.5
N2 C6 H6C 109.5
H6A C6 H6C 109.5
H6B C6 H6C 109.5
C15 C11 C12 107.51(18)
C15 C11 C1 126.73(19)
C12 C11 C1 125.75(19)
C15 C11 Fe1 69.63(11)
C12 C11 Fe1 70.11(11)
C1 C11 Fe1 126.51(14)
C13 C12 C11 108.05(19)
C13 C12 Fe1 69.67(12)
C11 C12 Fe1 68.88(11)
C13 C12 H12A 126.0
C11 C12 H12A 126.0
Fe1 C12 H12A 126.0
C12 C13 C14 108.40(19)
C12 C13 Fe1 70.03(12)
C14 C13 Fe1 69.59(13)
C12 C13 H13A 125.8
C14 C13 H13A 125.8
Fe1 C13 H13A 125.8
C15 C14 C13 107.84(19)
C15 C14 Fe1 69.43(13)
C13 C14 Fe1 69.60(13)
C15 C14 H14A 126.1
C13 C14 H14A 126.1
Fe1 C14 H14A 126.1
C14 C15 C11 108.19(19)
C14 C15 Fe1 69.97(12)
C11 C15 Fe1 69.30(12)
C14 C15 H15A 125.9
C11 C15 H15A 125.9
Fe1 C15 H15A 125.9
C22 C21 C25 108.20(18)
C22 C21 C4 126.44(18)
C25 C21 C4 125.27(18)
C22 C21 Fe2 70.40(11)
C25 C21 Fe2 70.28(11)
C4 C21 Fe2 122.25(14)
C21 C22 C23 107.6(2)
C21 C22 Fe2 68.73(11)
C23 C22 Fe2 69.93(12)
C21 C22 H22A 126.2
C23 C22 H22A 126.2
Fe2 C22 H22A 126.2
C24 C23 C22 108.07(19)
C24 C23 Fe2 69.69(13)
C22 C23 Fe2 69.32(12)
C24 C23 H23A 126.0
C22 C23 H23A 126.0
Fe2 C23 H23A 126.0
C23 C24 C25 108.8(2)
C23 C24 Fe2 70.23(13)
C25 C24 Fe2 69.59(12)
C23 C24 H24A 125.6
C25 C24 H24A 125.6
Fe2 C24 H24A 125.6
C24 C25 C21 107.36(19)
C24 C25 Fe2 69.77(12)
C21 C25 Fe2 68.72(11)
C24 C25 H25A 126.3
C21 C25 H25A 126.3
Fe2 C25 H25A 126.3
C35 C31 C32 108.3(2)
C35 C31 Fe1 69.65(13)
C32 C31 Fe1 69.81(14)
C35 C31 H31A 125.9
C32 C31 H31A 125.9
Fe1 C31 H31A 125.9
C33 C32 C31 107.4(2)
C33 C32 Fe1 69.06(13)
C31 C32 Fe1 69.75(14)
C33 C32 H32A 126.3
C31 C32 H32A 126.3
Fe1 C32 H32A 126.3
C32 C33 C34 108.3(2)
C32 C33 Fe1 70.39(12)
C34 C33 Fe1 69.94(14)
C32 C33 H33A 125.8
C34 C33 H33A 125.8
Fe1 C33 H33A 125.8
C35 C34 C33 107.4(2)
C35 C34 Fe1 69.82(13)
C33 C34 Fe1 69.27(13)
C35 C34 H34A 126.3
C33 C34 H34A 126.3
Fe1 C34 H34A 126.3
C31 C35 C34 108.6(2)
C31 C35 Fe1 70.22(13)
C34 C35 Fe1 69.80(14)
C31 C35 H35A 125.7
C34 C35 H35A 125.7
Fe1 C35 H35A 125.7
C45 C41 C42 107.1(2)
C45 C41 Fe2 69.88(15)
C42 C41 Fe2 70.14(14)
C45 C41 H41A 126.5
C42 C41 H41A 126.5
Fe2 C41 H41A 126.5
C43 C42 C41 106.8(3)
C43 C42 Fe2 70.46(14)
C41 C42 Fe2 68.62(14)
C43 C42 H42A 126.6
C41 C42 H42A 126.6
Fe2 C42 H42A 126.6
C44 C43 C42 109.1(2)
C44 C43 Fe2 69.97(13)
C42 C43 Fe2 69.53(13)
C44 C43 H43A 125.4
C42 C43 H43A 125.4
Fe2 C43 H43A 125.4
C43 C44 C45 108.4(3)
C43 C44 Fe2 70.52(14)
C45 C44 Fe2 69.32(15)
C43 C44 H44A 125.8
C45 C44 H44A 125.8
Fe2 C44 H44A 125.8
C44 C45 C41 108.6(3)
C44 C45 Fe2 70.85(15)
C41 C45 Fe2 69.44(16)
C44 C45 H45A 125.7
C41 C45 H45A 125.7
Fe2 C45 H45A 125.7
C3 N1 C2 111.09(18)
C3 N1 C1 112.53(17)
C2 N1 C1 111.53(17)
C3 N1 HN1 107.1
C2 N1 HN1 107.1
C1 N1 HN1 107.1
C5 N2 C6 111.76(15)
C5 N2 C4 112.64(15)
C6 N2 C4 109.86(14)
C5 N2 HN2 107.4
C6 N2 HN2 107.4
C4 N2 HN2 107.4
H1WA O1W H1WB 107(2)
H2WA O2W H2WB 111(2)
H3WA O3W H3WB 110(2)
H4WB O4W H4WA 108(2)
H5WB O5W H5WA 117(2)

loop_
_geom_bond_atom_site_label_1
_geom_bond_atom_site_label_2
_geom_bond_distance
_geom_bond_publ_flag
Fe1 C11 2.0238(19) yes
Fe1 C33 2.027(2) yes
Fe1 C15 2.028(2) yes
Fe1 C14 2.035(2) yes
Fe1 C13 2.035(2) yes
Fe1 C34 2.036(2) yes
Fe1 C35 2.036(2) yes
Fe1 C12 2.040(2) yes
Fe1 C31 2.044(2) yes
Fe1 C32 2.045(2) yes
Fe2 C41 2.015(2) yes
Fe2 C21 2.0173(18) yes
Fe2 C45 2.021(3) yes
Fe2 C42 2.035(2) yes
Fe2 C25 2.038(2) yes
Fe2 C22 2.039(2) yes
Fe2 C24 2.040(2) yes
Fe2 C44 2.041(2) yes
Fe2 C23 2.047(2) yes
Fe2 C43 2.048(2) yes
S1 O3 1.4623(14) yes
S1 O1 1.4646(14) yes
S1 O4 1.4729(13) yes
S1 O2 1.4828(14) yes
C1 C11 1.491(3) no
C1 N1 1.501(2) no
C1 H1A 0.9700 no
C1 H1B 0.9700 no
C2 N1 1.489(3) no
C2 H2A 0.9600 no
C2 H2B 0.9600 no
C2 H2C 0.9600 no
C3 N1 1.484(3) no
C3 H3A 0.9600 no
C3 H3B 0.9600 no
C3 H3C 0.9600 no
C4 C21 1.498(2) no
C4 N2 1.505(2) no
C4 H4A 0.9700 no
C4 H4B 0.9700 no
C5 N2 1.481(2) no
C5 H5A 0.9600 no
C5 H5B 0.9600 no
C5 H5C 0.9600 no
C6 N2 1.492(2) no
C6 H6A 0.9600 no
C6 H6B 0.9600 no
C6 H6C 0.9600 no
C11 C15 1.421(3) no
C11 C12 1.424(3) no
C12 C13 1.404(3) no
C12 H12A 0.9800 no
C13 C14 1.419(3) no
C13 H13A 0.9800 no
C14 C15 1.410(3) no
C14 H14A 0.9800 no
C15 H15A 0.9800 no
C21 C22 1.416(3) no
C21 C25 1.420(3) no
C22 C23 1.423(3) no
C22 H22A 0.9800 no
C23 C24 1.401(3) no
C23 H23A 0.9800 no
C24 C25 1.416(3) no
C24 H24A 0.9800 no
C25 H25A 0.9800 no
C31 C35 1.400(3) no
C31 C32 1.413(3) no
C31 H31A 0.9800 no
C32 C33 1.411(3) no
C32 H32A 0.9800 no
C33 C34 1.416(4) no
C33 H33A 0.9800 no
C34 C35 1.406(3) no
C34 H34A 0.9800 no
C35 H35A 0.9800 no
C41 C45 1.403(4) no
C41 C42 1.427(4) no
C41 H41A 0.9800 no
C42 C43 1.397(3) no
C42 H42A 0.9800 no
C43 C44 1.382(3) no
C43 H43A 0.9800 no
C44 C45 1.383(3) no
C44 H44A 0.9800 no
C45 H45A 0.9800 no
N1 HN1 0.9100 no
N2 HN2 0.9100 no
O1W H1WA 0.853(17) no
O1W H1WB 0.835(16) no
O2W H2WA 0.829(16) no
O2W H2WB 0.834(16) no
O3W H3WA 0.826(16) no
O3W H3WB 0.828(16) no
O4W H4WB 0.864(15) no
O4W H4WA 0.830(16) no
O5W H5WB 0.808(15) no
O5W H5WA 0.808(15) no

loop_
_geom_hbond_atom_site_label_D
_geom_hbond_atom_site_label_H
_geom_hbond_atom_site_label_A
_geom_hbond_site_symmetry_A
_geom_hbond_distance_DH
_geom_hbond_distance_HA
_geom_hbond_distance_DA
_geom_hbond_angle_DHA
N1 HN1 O2 . 0.91 1.85 2.745(2) 168.4
N2 HN2 O4 . 0.91 1.89 2.757(2) 158.4
O1W H1WA O1 . 0.853(17) 1.908(17) 2.758(3) 174(3)
O1W H1WB O5W . 0.835(16) 2.057(17) 2.847(3) 158(3)
O2W H2WA O4W 4_566 0.829(16) 2.054(18) 2.853(3) 162(3)
O2W H2WB O4 . 0.834(16) 2.065(18) 2.884(3) 167(3)
O3W H3WA O1 3_665 0.826(16) 1.964(19) 2.754(2) 160(3)
O3W H3WB O2 . 0.828(16) 2.025(19) 2.773(2) 150(3)
O4W H4WB O5W 4_565 0.864(15) 2.003(16) 2.853(3) 168(3)
O4W H4WA O3 . 0.830(16) 1.925(16) 2.754(2) 177(3)
O5W H5WB O3W 2_645 0.808(15) 1.895(16) 2.697(3) 171(3)
O5W H5WA O1W 3_655 0.808(15) 1.950(16) 2.745(3) 168(3)

loop_
_geom_torsion_atom_site_label_1
_geom_torsion_atom_site_label_2
_geom_torsion_atom_site_label_3
_geom_torsion_atom_site_label_4
_geom_torsion
N1 C1 C11 C15 94.2(2)
N1 C1 C11 C12 -84.5(3)
N1 C1 C11 Fe1 -175.15(14)
C33 Fe1 C11 C15 -166.98(19)
C14 Fe1 C11 C15 -37.40(13)
C13 Fe1 C11 C15 -81.35(14)
C34 Fe1 C11 C15 37.5(4)
C35 Fe1 C11 C15 73.00(16)
C12 Fe1 C11 C15 -118.40(18)
C31 Fe1 C11 C15 113.89(14)
C32 Fe1 C11 C15 157.12(14)
C33 Fe1 C11 C12 -48.6(3)
C15 Fe1 C11 C12 118.40(18)
C14 Fe1 C11 C12 80.99(13)
C13 Fe1 C11 C12 37.05(12)
C34 Fe1 C11 C12 155.9(3)
C35 Fe1 C11 C12 -168.61(13)
C31 Fe1 C11 C12 -127.71(14)
C32 Fe1 C11 C12 -84.49(15)
C33 Fe1 C11 C1 71.8(3)
C15 Fe1 C11 C1 -121.3(2)
C14 Fe1 C11 C1 -158.7(2)
C13 Fe1 C11 C1 157.4(2)
C34 Fe1 C11 C1 -83.7(4)
C35 Fe1 C11 C1 -48.3(2)
C12 Fe1 C11 C1 120.3(2)
C31 Fe1 C11 C1 -7.4(2)
C32 Fe1 C11 C1 35.9(2)
C15 C11 C12 C13 1.0(2)
C1 C11 C12 C13 179.90(18)
Fe1 C11 C12 C13 -58.82(14)
C15 C11 C12 Fe1 59.85(14)
C1 C11 C12 Fe1 -121.3(2)
C11 Fe1 C12 C13 119.83(18)
C33 Fe1 C12 C13 -82.96(15)
C15 Fe1 C12 C13 81.48(13)
C14 Fe1 C12 C13 37.70(13)
C34 Fe1 C12 C13 -47.6(3)
C35 Fe1 C12 C13 161.7(4)
C31 Fe1 C12 C13 -166.51(14)
C32 Fe1 C12 C13 -126.09(14)
C33 Fe1 C12 C11 157.21(13)
C15 Fe1 C12 C11 -38.34(12)
C14 Fe1 C12 C11 -82.13(13)
C13 Fe1 C12 C11 -119.83(18)
C34 Fe1 C12 C11 -167.38(19)
C35 Fe1 C12 C11 41.8(4)
C31 Fe1 C12 C11 73.66(17)
C32 Fe1 C12 C11 114.08(14)
C11 C12 C13 C14 -0.9(2)
Fe1 C12 C13 C14 -59.22(15)
C11 C12 C13 Fe1 58.34(14)
C11 Fe1 C13 C12 -37.68(12)
C33 Fe1 C13 C12 114.02(14)
C15 Fe1 C13 C12 -81.95(13)
C14 Fe1 C13 C12 -119.57(18)
C34 Fe1 C13 C12 156.81(14)
C35 Fe1 C13 C12 -170.98(19)
C31 Fe1 C13 C12 46.8(4)
C32 Fe1 C13 C12 73.93(15)
C11 Fe1 C13 C14 81.89(13)
C33 Fe1 C13 C14 -126.41(14)
C15 Fe1 C13 C14 37.62(12)
C34 Fe1 C13 C14 -83.62(16)
C35 Fe1 C13 C14 -51.4(3)
C12 Fe1 C13 C14 119.57(18)
C31 Fe1 C13 C14 166.3(3)
C32 Fe1 C13 C14 -166.50(13)
C12 C13 C14 C15 0.4(2)
Fe1 C13 C14 C15 -59.10(15)
C12 C13 C14 Fe1 59.49(15)
C11 Fe1 C14 C15 37.81(12)
C33 Fe1 C14 C15 -167.97(15)
C13 Fe1 C14 C15 119.26(18)
C34 Fe1 C14 C15 -127.41(15)
C35 Fe1 C14 C15 -85.30(15)
C12 Fe1 C14 C15 82.02(13)
C31 Fe1 C14 C15 -53.3(2)
C32 Fe1 C14 C15 163.3(3)
C11 Fe1 C14 C13 -81.45(13)
C33 Fe1 C14 C13 72.77(17)
C15 Fe1 C14 C13 -119.26(18)
C34 Fe1 C14 C13 113.33(15)
C35 Fe1 C14 C13 155.45(13)
C12 Fe1 C14 C13 -37.24(12)
C31 Fe1 C14 C13 -172.53(18)
C32 Fe1 C14 C13 44.0(4)
C13 C14 C15 C11 0.3(2)
Fe1 C14 C15 C11 -58.95(15)
C13 C14 C15 Fe1 59.21(16)
C12 C11 C15 C14 -0.8(2)
C1 C11 C15 C14 -179.65(19)
Fe1 C11 C15 C14 59.36(15)
C12 C11 C15 Fe1 -60.15(14)
C1 C11 C15 Fe1 121.0(2)
C11 Fe1 C15 C14 -119.54(18)
C33 Fe1 C15 C14 38.3(4)
C13 Fe1 C15 C14 -37.80(13)
C34 Fe1 C15 C14 71.55(17)
C35 Fe1 C15 C14 112.74(14)
C12 Fe1 C15 C14 -81.24(14)
C31 Fe1 C15 C14 155.18(13)
C32 Fe1 C15 C14 -169.9(2)
C33 Fe1 C15 C11 157.8(3)
C14 Fe1 C15 C11 119.54(18)
C13 Fe1 C15 C11 81.74(13)
C34 Fe1 C15 C11 -168.91(14)
C35 Fe1 C15 C11 -127.73(13)
C12 Fe1 C15 C11 38.30(12)
C31 Fe1 C15 C11 -85.28(15)
C32 Fe1 C15 C11 -50.4(3)
N2 C4 C21 C22 -104.7(2)
N2 C4 C21 C25 79.3(2)
N2 C4 C21 Fe2 166.83(13)
C41 Fe2 C21 C22 -110.69(16)
C45 Fe2 C21 C22 -153.76(15)
C42 Fe2 C21 C22 -71.38(18)
C25 Fe2 C21 C22 118.67(18)
C24 Fe2 C21 C22 80.94(14)
C44 Fe2 C21 C22 173.32(17)
C23 Fe2 C21 C22 37.75(13)
C43 Fe2 C21 C22 -53.3(6)
C41 Fe2 C21 C25 130.64(16)
C45 Fe2 C21 C25 87.57(17)
C42 Fe2 C21 C25 169.94(16)
C22 Fe2 C21 C25 -118.67(18)
C24 Fe2 C21 C25 -37.73(13)
C44 Fe2 C21 C25 54.7(2)
C23 Fe2 C21 C25 -80.93(14)
C43 Fe2 C21 C25 -172.0(6)
C41 Fe2 C21 C4 10.7(2)
C45 Fe2 C21 C4 -32.4(2)
C42 Fe2 C21 C4 50.0(2)
C25 Fe2 C21 C4 -119.9(2)
C22 Fe2 C21 C4 121.4(2)
C24 Fe2 C21 C4 -157.68(19)
C44 Fe2 C21 C4 -65.3(2)
C23 Fe2 C21 C4 159.13(19)
C43 Fe2 C21 C4 68.1(6)
C25 C21 C22 C23 1.0(2)
C4 C21 C22 C23 -175.54(19)
Fe2 C21 C22 C23 -59.36(15)
C25 C21 C22 Fe2 60.39(14)
C4 C21 C22 Fe2 -116.2(2)
C41 Fe2 C22 C21 86.24(16)
C45 Fe2 C22 C21 49.9(2)
C42 Fe2 C22 C21 130.82(14)
C25 Fe2 C22 C21 -38.18(12)
C24 Fe2 C22 C21 -82.06(13)
C44 Fe2 C22 C21 -156.4(6)
C23 Fe2 C22 C21 -119.17(19)
C43 Fe2 C22 C21 169.98(14)
C41 Fe2 C22 C23 -154.59(16)
C21 Fe2 C22 C23 119.17(19)
C45 Fe2 C22 C23 169.1(2)
C42 Fe2 C22 C23 -110.01(16)
C25 Fe2 C22 C23 80.99(14)
C24 Fe2 C22 C23 37.11(13)
C44 Fe2 C22 C23 -37.2(7)
C43 Fe2 C22 C23 -70.85(18)
C21 C22 C23 C24 -0.5(2)
Fe2 C22 C23 C24 -59.11(16)
C21 C22 C23 Fe2 58.61(14)
C41 Fe2 C23 C24 169.74(18)
C21 Fe2 C23 C24 81.71(14)
C45 Fe2 C23 C24 -29.8(6)
C42 Fe2 C23 C24 -151.68(14)
C25 Fe2 C23 C24 37.46(13)
C22 Fe2 C23 C24 119.56(19)
C44 Fe2 C23 C24 -67.75(18)
C43 Fe2 C23 C24 -108.06(15)
C41 Fe2 C23 C22 50.2(2)
C21 Fe2 C23 C22 -37.85(12)
C45 Fe2 C23 C22 -149.4(5)
C42 Fe2 C23 C22 88.76(15)
C25 Fe2 C23 C22 -82.10(13)
C24 Fe2 C23 C22 -119.56(19)
C44 Fe2 C23 C22 172.69(14)
C43 Fe2 C23 C22 132.38(14)
C22 C23 C24 C25 -0.2(3)
Fe2 C23 C24 C25 -59.10(16)
C22 C23 C24 Fe2 58.87(16)
C41 Fe2 C24 C23 -153.9(5)
C21 Fe2 C24 C23 -81.84(14)
C45 Fe2 C24 C23 172.76(14)
C42 Fe2 C24 C23 55.1(2)
C25 Fe2 C24 C23 -119.9(2)
C22 Fe2 C24 C23 -37.72(12)
C44 Fe2 C24 C23 133.07(14)
C43 Fe2 C24 C23 90.81(15)
C41 Fe2 C24 C25 -34.0(6)
C21 Fe2 C24 C25 38.05(13)
C45 Fe2 C24 C25 -67.34(18)
C42 Fe2 C24 C25 175.02(19)
C22 Fe2 C24 C25 82.18(14)
C44 Fe2 C24 C25 -107.03(15)
C23 Fe2 C24 C25 119.9(2)
C43 Fe2 C24 C25 -149.29(14)
C23 C24 C25 C21 0.9(3)
Fe2 C24 C25 C21 -58.63(15)
C23 C24 C25 Fe2 59.50(16)
C22 C21 C25 C24 -1.2(2)
C4 C21 C25 C24 175.45(19)
Fe2 C21 C25 C24 59.30(15)
C22 C21 C25 Fe2 -60.47(14)
C4 C21 C25 Fe2 116.2(2)
C41 Fe2 C25 C24 171.60(17)
C21 Fe2 C25 C24 -119.0(2)
C45 Fe2 C25 C24 132.24(16)
C42 Fe2 C25 C24 -165.7(6)
C22 Fe2 C25 C24 -80.94(15)
C44 Fe2 C25 C24 90.25(16)
C23 Fe2 C25 C24 -36.95(14)
C43 Fe2 C25 C24 58.6(2)
C41 Fe2 C25 C21 -69.40(19)
C45 Fe2 C25 C21 -108.76(15)
C42 Fe2 C25 C21 -46.7(6)
C22 Fe2 C25 C21 38.07(12)
C24 Fe2 C25 C21 119.0(2)
C44 Fe2 C25 C21 -150.75(13)
C23 Fe2 C25 C21 82.05(14)
C43 Fe2 C25 C21 177.61(16)
C11 Fe1 C31 C35 -127.18(16)
C33 Fe1 C31 C35 81.61(17)
C15 Fe1 C31 C35 -83.27(17)
C14 Fe1 C31 C35 -46.2(3)
C13 Fe1 C31 C35 153.7(3)
C34 Fe1 C31 C35 37.43(16)
C12 Fe1 C31 C35 -169.04(14)
C32 Fe1 C31 C35 119.5(2)
C11 Fe1 C31 C32 113.28(14)
C33 Fe1 C31 C32 -37.92(14)
C15 Fe1 C31 C32 157.20(13)
C14 Fe1 C31 C32 -165.75(18)
C13 Fe1 C31 C32 34.2(4)
C34 Fe1 C31 C32 -82.10(15)
C35 Fe1 C31 C32 -119.5(2)
C12 Fe1 C31 C32 71.43(17)
C35 C31 C32 C33 -0.2(3)
Fe1 C31 C32 C33 59.03(16)
C35 C31 C32 Fe1 -59.22(16)
C11 Fe1 C32 C33 155.79(15)
C15 Fe1 C32 C33 -168.6(2)
C14 Fe1 C32 C33 36.6(4)
C13 Fe1 C32 C33 71.30(18)
C34 Fe1 C32 C33 -37.90(16)
C35 Fe1 C32 C33 -81.57(17)
C12 Fe1 C32 C33 112.25(16)
C31 Fe1 C32 C33 -118.8(2)
C11 Fe1 C32 C31 -85.40(15)
C33 Fe1 C32 C31 118.8(2)
C15 Fe1 C32 C31 -49.8(3)
C14 Fe1 C32 C31 155.4(3)
C13 Fe1 C32 C31 -169.89(13)
C34 Fe1 C32 C31 80.91(15)
C35 Fe1 C32 C31 37.24(14)
C12 Fe1 C32 C31 -128.94(13)
C31 C32 C33 C34 0.4(3)
Fe1 C32 C33 C34 59.88(16)
C31 C32 C33 Fe1 -59.47(16)
C11 Fe1 C33 C32 -51.7(3)
C15 Fe1 C33 C32 161.4(3)
C14 Fe1 C33 C32 -168.58(15)
C13 Fe1 C33 C32 -127.83(16)
C34 Fe1 C33 C32 119.1(2)
C35 Fe1 C33 C32 81.24(16)
C12 Fe1 C33 C32 -85.67(17)
C31 Fe1 C33 C32 37.81(15)
C11 Fe1 C33 C34 -170.75(18)
C15 Fe1 C33 C34 42.3(4)
C14 Fe1 C33 C34 72.35(18)
C13 Fe1 C33 C34 113.09(16)
C35 Fe1 C33 C34 -37.83(15)
C12 Fe1 C33 C34 155.25(15)
C31 Fe1 C33 C34 -81.26(16)
C32 Fe1 C33 C34 -119.1(2)
C32 C33 C34 C35 -0.5(3)
Fe1 C33 C34 C35 59.69(16)
C32 C33 C34 Fe1 -60.16(16)
C11 Fe1 C34 C35 44.6(4)
C33 Fe1 C34 C35 -118.6(2)
C15 Fe1 C34 C35 74.56(18)
C14 Fe1 C34 C35 114.71(16)
C13 Fe1 C34 C35 157.43(15)
C12 Fe1 C34 C35 -169.92(17)
C31 Fe1 C34 C35 -37.21(15)
C32 Fe1 C34 C35 -80.92(16)
C11 Fe1 C34 C33 163.2(3)
C15 Fe1 C34 C33 -166.83(14)
C14 Fe1 C34 C33 -126.68(15)
C13 Fe1 C34 C33 -83.96(17)
C35 Fe1 C34 C33 118.6(2)
C12 Fe1 C34 C33 -51.3(3)
C31 Fe1 C34 C33 81.40(16)
C32 Fe1 C34 C33 37.69(15)
C32 C31 C35 C34 -0.1(3)
Fe1 C31 C35 C34 -59.43(17)
C32 C31 C35 Fe1 59.33(16)
C33 C34 C35 C31 0.3(3)
Fe1 C34 C35 C31 59.69(17)
C33 C34 C35 Fe1 -59.34(16)
C11 Fe1 C35 C31 73.47(19)
C33 Fe1 C35 C31 -81.42(17)
C15 Fe1 C35 C31 114.94(16)
C14 Fe1 C35 C31 158.10(15)
C13 Fe1 C35 C31 -166.31(19)
C34 Fe1 C35 C31 -119.6(2)
C12 Fe1 C35 C31 39.6(5)
C32 Fe1 C35 C31 -37.51(15)
C11 Fe1 C35 C34 -166.91(15)
C33 Fe1 C35 C34 38.20(15)
C15 Fe1 C35 C34 -125.43(16)
C14 Fe1 C35 C34 -82.28(18)
C13 Fe1 C35 C34 -46.7(3)
C12 Fe1 C35 C34 159.2(4)
C31 Fe1 C35 C34 119.6(2)
C32 Fe1 C35 C34 82.11(17)
C21 Fe2 C41 C45 -108.44(16)
C42 Fe2 C41 C45 117.7(2)
C25 Fe2 C41 C45 -68.37(19)
C22 Fe2 C41 C45 -151.63(15)
C24 Fe2 C41 C45 -40.3(5)
C44 Fe2 C41 C45 37.03(15)
C23 Fe2 C41 C45 174.28(17)
C43 Fe2 C41 C45 79.83(17)
C21 Fe2 C41 C42 133.90(16)
C45 Fe2 C41 C42 -117.7(2)
C25 Fe2 C41 C42 173.96(15)
C22 Fe2 C41 C42 90.71(17)
C24 Fe2 C41 C42 -158.0(4)
C44 Fe2 C41 C42 -80.64(17)
C23 Fe2 C41 C42 56.6(2)
C43 Fe2 C41 C42 -37.83(16)
C45 C41 C42 C43 0.0(3)
Fe2 C41 C42 C43 60.43(18)
C45 C41 C42 Fe2 -60.44(18)
C41 Fe2 C42 C43 -117.9(3)
C21 Fe2 C42 C43 175.62(14)
C45 Fe2 C42 C43 -79.50(18)
C25 Fe2 C42 C43 -144.8(5)
C22 Fe2 C42 C43 134.30(16)
C24 Fe2 C42 C43 53.5(3)
C44 Fe2 C42 C43 -36.36(15)
C23 Fe2 C42 C43 90.27(17)
C21 Fe2 C42 C41 -66.4(2)
C45 Fe2 C42 C41 38.44(16)
C25 Fe2 C42 C41 -26.9(7)
C22 Fe2 C42 C41 -107.77(18)
C24 Fe2 C42 C41 171.5(2)
C44 Fe2 C42 C41 81.57(18)
C23 Fe2 C42 C41 -151.79(17)
C43 Fe2 C42 C41 117.9(3)
C41 C42 C43 C44 -0.3(3)
Fe2 C42 C43 C44 58.90(18)
C41 C42 C43 Fe2 -59.25(16)
C41 Fe2 C43 C44 -81.60(18)
C21 Fe2 C43 C44 -141.8(5)
C45 Fe2 C43 C44 -37.36(17)
C42 Fe2 C43 C44 -120.6(2)
C25 Fe2 C43 C44 48.2(3)
C22 Fe2 C43 C44 172.14(15)
C24 Fe2 C43 C44 87.02(18)
C23 Fe2 C43 C44 130.71(16)
C41 Fe2 C43 C42 38.97(19)
C21 Fe2 C43 C42 -21.2(7)
C45 Fe2 C43 C42 83.22(19)
C25 Fe2 C43 C42 168.73(19)
C22 Fe2 C43 C42 -67.3(2)
C24 Fe2 C43 C42 -152.41(17)
C44 Fe2 C43 C42 120.6(2)
C23 Fe2 C43 C42 -108.72(18)
C42 C43 C44 C45 0.6(3)
Fe2 C43 C44 C45 59.20(18)
C42 C43 C44 Fe2 -58.63(18)
C41 Fe2 C44 C43 81.57(18)
C21 Fe2 C44 C43 169.59(16)
C45 Fe2 C44 C43 119.4(2)
C42 Fe2 C44 C43 36.81(16)
C25 Fe2 C44 C43 -154.07(15)
C22 Fe2 C44 C43 -39.4(7)
C24 Fe2 C44 C43 -110.48(16)
C23 Fe2 C44 C43 -71.4(2)
C41 Fe2 C44 C45 -37.81(18)
C21 Fe2 C44 C45 50.2(3)
C42 Fe2 C44 C45 -82.57(19)
C25 Fe2 C44 C45 86.54(19)
C22 Fe2 C44 C45 -158.8(6)
C24 Fe2 C44 C45 130.14(18)
C23 Fe2 C44 C45 169.26(18)
C43 Fe2 C44 C45 -119.4(2)
C43 C44 C45 C41 -0.6(3)
Fe2 C44 C45 C41 59.37(19)
C43 C44 C45 Fe2 -59.95(18)
C42 C41 C45 C44 0.4(3)
Fe2 C41 C45 C44 -60.25(18)
C42 C41 C45 Fe2 60.61(18)
C41 Fe2 C45 C44 119.4(2)
C21 Fe2 C45 C44 -152.67(16)
C42 Fe2 C45 C44 80.49(18)
C25 Fe2 C45 C44 -109.36(17)
C22 Fe2 C45 C44 173.76(17)
C24 Fe2 C45 C44 -70.4(2)
C23 Fe2 C45 C44 -45.7(6)
C43 Fe2 C45 C44 37.07(16)
C21 Fe2 C45 C41 87.90(17)
C42 Fe2 C45 C41 -38.95(15)
C25 Fe2 C45 C41 131.21(16)
C22 Fe2 C45 C41 54.3(3)
C24 Fe2 C45 C41 170.18(15)
C44 Fe2 C45 C41 -119.4(2)
C23 Fe2 C45 C41 -165.1(5)
C43 Fe2 C45 C41 -82.37(18)
C11 C1 N1 C3 -62.4(2)
C11 C1 N1 C2 172.01(18)
C21 C4 N2 C5 60.8(2)
C21 C4 N2 C6 -173.88(16)
